data_7156394
loop_
_publ_author_name
'Wu, Wanqing'
'Li, Can'
'Li, Jianxiao'
'Jiang, Huanfeng'

_publ_section_title
;
 Palladium-catalyzed cascade carboesterification of norbornene with
 alkynes.
;
_journal_issue 44
_journal_name_full 'Organic &amp; biomolecular chemistry'
_journal_page_first 8495
_journal_page_last 8504
_journal_paper_doi 10.1039/c8ob01799a
_journal_volume 16
_journal_year 2018
_chemical_formula_moiety 'C16 H15 Cl O2'
_chemical_formula_sum 'C16 H15 Cl O2'
_chemical_formula_weight 274.73
_space_group_crystal_system monoclinic
_space_group_IT_number 14
_space_group_name_Hall '-P 2ybc'
_space_group_name_H-M_alt 'P 1 21/c 1'
_symmetry_space_group_name_Hall '-P 2ybc'
_symmetry_space_group_name_H-M 'P 1 21/c 1'
_atom_sites_solution_hydrogens geom
_audit_creation_date 2017-08-05
_audit_creation_method
;
Olex2 1.2
(compiled 2017.07.20 svn.r3457 for OlexSys, GUI svn.r5370)
;
_audit_update_record
;
2018-01-03 deposited with the CCDC.
2018-08-29 downloaded from the CCDC.
;
_cell_angle_alpha 90
_cell_angle_beta 101.880(3)
_cell_angle_gamma 90
_cell_formula_units_Z 4
_cell_length_a 6.07129(17)
_cell_length_b 18.3833(5)
_cell_length_c 12.0370(3)
_cell_measurement_reflns_used 3941
_cell_measurement_temperature 100.00(10)
_cell_measurement_theta_max 73.4130
_cell_measurement_theta_min 4.4670
_cell_volume 1314.68(6)
_computing_cell_refinement 'CrysAlisPro 1.171.38.43f (Rigaku OD, 2015)'
_computing_data_collection 'CrysAlisPro 1.171.38.43f (Rigaku OD, 2015)'
_computing_data_reduction 'CrysAlisPro 1.171.38.43f (Rigaku OD, 2015)'
_computing_molecular_graphics 'Olex2 (Dolomanov et al., 2009)'
_computing_publication_material 'Olex2 (Dolomanov et al., 2009)'
_computing_structure_refinement 'ShelXL (Sheldrick, 2015)'
_computing_structure_solution 'SHELXT 2014/5 (Sheldrick, 2014)'
_diffrn_ambient_environment N~2~
_diffrn_ambient_temperature 100.00(10)
_diffrn_detector 'CCD plate'
_diffrn_detector_area_resol_mean 5.2684
_diffrn_detector_type AtlasS2
_diffrn_measured_fraction_theta_full 0.998
_diffrn_measured_fraction_theta_max 0.975
_diffrn_measurement_details
;
List of Runs (angles in degrees, time in seconds):

  # Type    Start    End  Width  t~exp~   \w     \q     \k     \f   Frames
#--------------------------------------------------------------------------
  1  \w     21.00  53.00   1.00    1.00    --   40.98  57.00 120.00   32
  2  \w    104.00 178.00   1.00    1.00    --  106.95  84.00 -44.00   74
  3  \w     97.00 172.00   1.00    1.00    --  106.95 125.00-180.00   75
  4  \w     82.00 159.00   1.00    1.00    --  106.95  45.00 -60.00   77
  5  \w     64.00 136.00   1.00    1.00    --  106.95 -61.00-150.00   72
  6  \w     50.00  89.00   1.00    1.00    --  106.95 -61.00-180.00   39
  7  \w     35.00 121.00   1.00    1.00    --  106.95-125.00-180.00   86
  8  \w     29.00  69.00   1.00    1.00    --   40.98-125.00  60.00   40
  9  \w   -108.00 -22.00   1.00    1.00    --  -40.98 -37.00 120.00   86
 10  \w    -75.00  -2.00   1.00    1.00    --  -40.98 125.00-150.00   73
;
_diffrn_measurement_device 'four-circle diffractometer'
_diffrn_measurement_device_type 'SuperNova, Dual, Cu at zero, AtlasS2'
_diffrn_measurement_method '\w scans'
_diffrn_orient_matrix_type 'CrysAlisPro convention (1999,Acta A55,543-557)'
_diffrn_orient_matrix_UB_11 -0.2494561000
_diffrn_orient_matrix_UB_12 0.0187393000
_diffrn_orient_matrix_UB_13 -0.0463609000
_diffrn_orient_matrix_UB_21 0.0293337000
_diffrn_orient_matrix_UB_22 0.0714883000
_diffrn_orient_matrix_UB_23 0.0682168000
_diffrn_orient_matrix_UB_31 0.0645960000
_diffrn_orient_matrix_UB_32 0.0395143000
_diffrn_orient_matrix_UB_33 -0.1014952000
_diffrn_radiation_monochromator mirror
_diffrn_radiation_probe x-ray
_diffrn_radiation_type CuK\a
_diffrn_radiation_wavelength 1.54184
_diffrn_reflns_av_R_equivalents 0.0489
_diffrn_reflns_av_unetI/netI 0.0421
_diffrn_reflns_Laue_measured_fraction_full 0.998
_diffrn_reflns_Laue_measured_fraction_max 0.975
_diffrn_reflns_limit_h_max 7
_diffrn_reflns_limit_h_min -6
_diffrn_reflns_limit_k_max 22
_diffrn_reflns_limit_k_min -15
_diffrn_reflns_limit_l_max 13
_diffrn_reflns_limit_l_min -14
_diffrn_reflns_number 4776
_diffrn_reflns_point_group_measured_fraction_full 0.998
_diffrn_reflns_point_group_measured_fraction_max 0.975
_diffrn_reflns_theta_full 67.684
_diffrn_reflns_theta_max 73.261
_diffrn_reflns_theta_min 4.458
_diffrn_source 'micro-focus sealed X-ray tube'
_diffrn_source_type 'SuperNova (Cu) X-ray Source'
_exptl_absorpt_coefficient_mu 2.524
_exptl_absorpt_correction_T_max 1.00000
_exptl_absorpt_correction_T_min 0.14790
_exptl_absorpt_correction_type multi-scan
_exptl_absorpt_process_details
;
CrysAlisPro 1.171.38.43f (Rigaku Oxford Diffraction, 2015)
Empirical absorption correction using spherical harmonics,
 implemented in SCALE3 ABSPACK scaling algorithm.
;
_exptl_crystal_colour colorless
_exptl_crystal_density_diffrn 1.388
_exptl_crystal_description block
_exptl_crystal_F_000 576
_exptl_crystal_size_max 0.21
_exptl_crystal_size_mid 0.16
_exptl_crystal_size_min 0.15
_refine_diff_density_max 1.703
_refine_diff_density_min -0.732
_refine_diff_density_rms 0.134
_refine_ls_extinction_coef 0.0052(15)
_refine_ls_extinction_expression Fc^*^=kFc[1+0.001xFc^2^\l^3^/sin(2\q)]^-1/4^
_refine_ls_extinction_method 'SHELXL-2017/1 (Sheldrick 2017)'
_refine_ls_goodness_of_fit_ref 1.034
_refine_ls_hydrogen_treatment constr
_refine_ls_matrix_type full
_refine_ls_number_parameters 173
_refine_ls_number_reflns 2576
_refine_ls_number_restraints 0
_refine_ls_restrained_S_all 1.034
_refine_ls_R_factor_all 0.0825
_refine_ls_R_factor_gt 0.0815
_refine_ls_shift/su_max 0.000
_refine_ls_shift/su_mean 0.000
_refine_ls_structure_factor_coef Fsqd
_refine_ls_weighting_details 'w=1/[\s^2^(Fo^2^)+(0.1662P)^2^+1.6926P] where P=(Fo^2^+2Fc^2^)/3'
_refine_ls_weighting_scheme calc
_refine_ls_wR_factor_gt 0.2215
_refine_ls_wR_factor_ref 0.2230
_reflns_Friedel_coverage 0.000
_reflns_number_gt 2494
_reflns_number_total 2576
_reflns_threshold_expression 'I > 2\s(I)'
_cod_data_source_file c8ob01799a2.cif
_cod_data_source_block exp_795
_cod_depositor_comments 'Adding full bibliography for 7156393--7156394.cif.'
_cod_original_cell_volume 1314.67(7)
_cod_database_code 7156394
_shelx_shelxl_version_number 2017/1
_shelx_space_group_comment
;
The symmetry employed for this shelxl refinement is uniquely defined
by the following loop, which should always be used as a source of
symmetry information in preference to the above space-group names.
They are only intended as comments.
;
_shelx_estimated_absorpt_t_max 0.703
_shelx_estimated_absorpt_t_min 0.619
_reflns_odcompleteness_completeness 99.88
_reflns_odcompleteness_iscentric 1
_reflns_odcompleteness_theta 66.97
_olex2_refinement_description
;
1. Fixed Uiso
 At 1.2 times of:
  All C(H) groups, All C(H,H) groups
2.a Ternary CH refined with riding coordinates:
 C11(H11), C14(H14), C10(H10), C12(H12)
2.b Secondary CH2 refined with riding coordinates:
 C13(H13A,H13B), C16(H16A,H16B), C15(H15A,H15B)
2.c Aromatic/amide H refined with riding coordinates:
 C2(H2), C3(H3), C6(H6), C4(H4), C5(H5)
;
_olex2_submission_special_instructions 'No special instructions were received'
_oxdiff_exptl_absorpt_empirical_details
;
Empirical correction (ABSPACK) includes:
- Absorption correction using spherical harmonics
- Frame scaling
- Detector area scaling
;
_oxdiff_exptl_absorpt_empirical_full_max 2.053
_oxdiff_exptl_absorpt_empirical_full_min 0.313

loop_
_space_group_symop_operation_xyz
'x, y, z'
'-x, y+1/2, -z+1/2'
'-x, -y, -z'
'x, -y-1/2, z-1/2'

loop_
_atom_site_label
_atom_site_type_symbol
_atom_site_fract_x
_atom_site_fract_y
_atom_site_fract_z
_atom_site_U_iso_or_equiv
_atom_site_adp_type
_atom_site_occupancy
_atom_site_site_symmetry_order
_atom_site_calc_flag
_atom_site_refinement_flags_posn
Cl1 Cl 0.74754(10) 0.56554(4) 0.47917(6) 0.0215(3) Uani 1 1 d .
O1 O 0.1234(4) 0.72072(11) 0.48421(17) 0.0231(5) Uani 1 1 d .
O2 O 0.0875(4) 0.70999(11) 0.29711(17) 0.0236(5) Uani 1 1 d .
C1 C 0.5170(4) 0.63521(14) 0.6176(2) 0.0134(6) Uani 1 1 d .
C2 C 0.3281(4) 0.61543(14) 0.6608(2) 0.0140(6) Uani 1 1 d .
H2 H 0.204336 0.594285 0.613386 0.017 Uiso 1 1 calc R
C3 C 0.3259(4) 0.62742(15) 0.7742(2) 0.0159(6) Uani 1 1 d .
H3 H 0.200461 0.614332 0.802767 0.019 Uiso 1 1 calc R
C8 C 0.3795(5) 0.64328(14) 0.4033(2) 0.0156(6) Uani 1 1 d .
C6 C 0.7018(4) 0.66681(16) 0.6892(2) 0.0176(6) Uani 1 1 d .
H6 H 0.828063 0.679832 0.661152 0.021 Uiso 1 1 calc R
C7 C 0.5205(4) 0.62061(14) 0.4971(2) 0.0137(6) Uani 1 1 d .
C4 C 0.5105(5) 0.65893(16) 0.8453(2) 0.0191(6) Uani 1 1 d .
H4 H 0.508824 0.666639 0.921463 0.023 Uiso 1 1 calc R
C9 C 0.1892(5) 0.69418(15) 0.4049(2) 0.0180(6) Uani 1 1 d .
C11 C 0.3891(5) 0.62791(14) 0.2821(2) 0.0168(6) Uani 1 1 d .
H11 H 0.535992 0.640533 0.265683 0.020 Uiso 1 1 calc R
C5 C 0.6968(5) 0.67882(17) 0.8029(3) 0.0212(7) Uani 1 1 d .
H5 H 0.819444 0.700364 0.850532 0.025 Uiso 1 1 calc R
C14 C 0.0371(5) 0.62299(17) 0.1422(2) 0.0221(7) Uani 1 1 d .
H14 H -0.115529 0.641441 0.113867 0.026 Uiso 1 1 calc R
C13 C 0.0525(6) 0.55634(17) 0.2205(3) 0.0236(7) Uani 1 1 d .
H13A H -0.024485 0.514071 0.182800 0.028 Uiso 1 1 calc R
H13B H 0.001215 0.566364 0.290147 0.028 Uiso 1 1 calc R
C10 C 0.1971(5) 0.67632(15) 0.2139(2) 0.0203(6) Uani 1 1 d .
H10 H 0.254509 0.712516 0.167224 0.024 Uiso 1 1 calc R
C12 C 0.3125(5) 0.55049(16) 0.2388(2) 0.0202(6) Uani 1 1 d .
H12 H 0.379825 0.510569 0.288271 0.024 Uiso 1 1 calc R
C16 C 0.3447(5) 0.54571(19) 0.1161(3) 0.0247(7) Uani 1 1 d .
H16A H 0.326425 0.496104 0.088253 0.030 Uiso 1 1 calc R
H16B H 0.492432 0.563159 0.109899 0.030 Uiso 1 1 calc R
C15 C 0.1580(5) 0.59529(17) 0.0503(2) 0.0239(7) Uani 1 1 d .
H15A H 0.221416 0.635303 0.014757 0.029 Uiso 1 1 calc R
H15B H 0.055893 0.568153 -0.007550 0.029 Uiso 1 1 calc R

loop_
_atom_site_aniso_label
_atom_site_aniso_U_11
_atom_site_aniso_U_22
_atom_site_aniso_U_33
_atom_site_aniso_U_23
_atom_site_aniso_U_13
_atom_site_aniso_U_12
Cl1 0.0135(5) 0.0292(5) 0.0235(5) -0.0056(2) 0.0076(3) 0.0057(2)
O1 0.0337(12) 0.0175(11) 0.0185(10) -0.0029(8) 0.0062(8) 0.0127(8)
O2 0.0386(13) 0.0159(11) 0.0157(10) -0.0015(8) 0.0041(8) 0.0114(8)
C1 0.0144(13) 0.0100(12) 0.0162(13) 0.0011(9) 0.0042(9) 0.0009(9)
C2 0.0116(12) 0.0105(12) 0.0212(13) -0.0001(10) 0.0061(10) -0.0003(9)
C3 0.0149(13) 0.0153(13) 0.0202(14) 0.0023(10) 0.0095(10) 0.0005(9)
C8 0.0205(14) 0.0108(12) 0.0166(13) -0.0008(10) 0.0065(10) -0.0010(10)
C6 0.0142(13) 0.0211(14) 0.0190(14) 0.0000(10) 0.0064(10) -0.0047(10)
C7 0.0147(12) 0.0101(12) 0.0178(13) -0.0023(10) 0.0070(10) -0.0021(9)
C4 0.0238(14) 0.0206(14) 0.0139(12) -0.0015(10) 0.0065(10) -0.0018(11)
C9 0.0253(14) 0.0110(12) 0.0172(14) -0.0005(10) 0.0034(11) 0.0036(10)
C11 0.0256(14) 0.0107(13) 0.0166(13) 0.0005(10) 0.0105(11) -0.0008(10)
C5 0.0199(14) 0.0253(15) 0.0178(14) -0.0008(11) 0.0022(10) -0.0063(11)
C14 0.0256(15) 0.0239(16) 0.0159(13) -0.0023(11) 0.0022(11) 0.0031(12)
C13 0.0303(17) 0.0217(15) 0.0238(15) -0.0062(12) 0.0174(13) -0.0098(12)
C10 0.0368(16) 0.0125(13) 0.0126(13) 0.0003(10) 0.0071(11) 0.0048(12)
C12 0.0342(17) 0.0111(13) 0.0168(14) -0.0006(10) 0.0089(12) 0.0039(11)
C16 0.0300(17) 0.0284(16) 0.0189(14) -0.0069(12) 0.0126(12) 0.0003(13)
C15 0.0334(17) 0.0232(16) 0.0173(14) -0.0035(11) 0.0104(12) -0.0027(12)

loop_
_atom_type_symbol
_atom_type_description
_atom_type_scat_dispersion_real
_atom_type_scat_dispersion_imag
_atom_type_scat_source
C C 0.0181 0.0091 'International Tables Vol C Tables 4.2.6.8 and 6.1.1.4'
H H 0.0000 0.0000 'International Tables Vol C Tables 4.2.6.8 and 6.1.1.4'
Cl Cl 0.3639 0.7018 'International Tables Vol C Tables 4.2.6.8 and 6.1.1.4'
O O 0.0492 0.0322 'International Tables Vol C Tables 4.2.6.8 and 6.1.1.4'

loop_
_geom_angle_atom_site_label_1
_geom_angle_atom_site_label_2
_geom_angle_atom_site_label_3
_geom_angle
C9 O2 C10 112.8(2)
C2 C1 C7 119.6(2)
C6 C1 C2 119.7(3)
C6 C1 C7 120.6(2)
C1 C2 H2 120.1
C3 C2 C1 119.9(2)
C3 C2 H2 120.1
C2 C3 H3 119.9
C2 C3 C4 120.2(2)
C4 C3 H3 119.9
C7 C8 C9 123.2(2)
C7 C8 C11 128.2(3)
C9 C8 C11 108.5(2)
C1 C6 H6 120.1
C5 C6 C1 119.7(3)
C5 C6 H6 120.1
C1 C7 Cl1 113.22(19)
C8 C7 Cl1 117.2(2)
C8 C7 C1 129.5(2)
C3 C4 H4 120.0
C5 C4 C3 120.0(3)
C5 C4 H4 120.0
O1 C9 O2 120.8(3)
O1 C9 C8 130.2(3)
O2 C9 C8 109.0(2)
C8 C11 H11 111.8
C8 C11 C10 103.3(2)
C8 C11 C12 115.5(2)
C10 C11 H11 111.8
C12 C11 H11 111.8
C12 C11 C10 101.9(2)
C6 C5 H5 119.8
C4 C5 C6 120.4(3)
C4 C5 H5 119.8
C13 C14 H14 115.0
C10 C14 H14 115.0
C10 C14 C13 102.4(2)
C10 C14 C15 106.2(3)
C15 C14 H14 115.0
C15 C14 C13 101.5(2)
C14 C13 H13A 112.9
C14 C13 H13B 112.9
C14 C13 C12 94.2(2)
H13A C13 H13B 110.3
C12 C13 H13A 112.9
C12 C13 H13B 112.9
O2 C10 C11 106.2(2)
O2 C10 C14 109.7(3)
O2 C10 H10 112.0
C11 C10 H10 112.0
C14 C10 C11 104.6(2)
C14 C10 H10 112.0
C11 C12 H12 115.0
C13 C12 C11 102.1(2)
C13 C12 H12 115.0
C16 C12 C11 106.7(2)
C16 C12 C13 101.3(2)
C16 C12 H12 115.0
C12 C16 H16A 111.0
C12 C16 H16B 111.0
C12 C16 C15 103.6(2)
H16A C16 H16B 109.0
C15 C16 H16A 111.0
C15 C16 H16B 111.0
C14 C15 C16 103.7(2)
C14 C15 H15A 111.0
C14 C15 H15B 111.0
C16 C15 H15A 111.0
C16 C15 H15B 111.0
H15A C15 H15B 109.0

loop_
_geom_bond_atom_site_label_1
_geom_bond_atom_site_label_2
_geom_bond_distance
Cl1 C7 1.759(3)
O1 C9 1.211(4)
O2 C9 1.349(3)
O2 C10 1.450(3)
C1 C2 1.401(4)
C1 C6 1.393(4)
C1 C7 1.480(4)
C2 H2 0.9300
C2 C3 1.385(4)
C3 H3 0.9300
C3 C4 1.389(4)
C8 C7 1.336(4)
C8 C9 1.490(4)
C8 C11 1.498(4)
C6 H6 0.9300
C6 C5 1.393(4)
C4 H4 0.9300
C4 C5 1.382(4)
C11 H11 0.9800
C11 C10 1.559(4)
C11 C12 1.554(4)
C5 H5 0.9300
C14 H14 0.9800
C14 C13 1.537(4)
C14 C10 1.518(4)
C14 C15 1.534(4)
C13 H13A 0.9700
C13 H13B 0.9700
C13 C12 1.552(5)
C10 H10 0.9800
C12 H12 0.9800
C12 C16 1.531(4)
C16 H16A 0.9700
C16 H16B 0.9700
C16 C15 1.540(5)
C15 H15A 0.9700
C15 H15B 0.9700

loop_
_geom_torsion_atom_site_label_1
_geom_torsion_atom_site_label_2
_geom_torsion_atom_site_label_3
_geom_torsion_atom_site_label_4
_geom_torsion
C1 C2 C3 C4 -0.1(4)
C1 C6 C5 C4 0.6(5)
C2 C1 C6 C5 -0.3(4)
C2 C1 C7 Cl1 -122.0(2)
C2 C1 C7 C8 58.4(4)
C2 C3 C4 C5 0.4(4)
C3 C4 C5 C6 -0.7(5)
C8 C11 C10 O2 -3.8(3)
C8 C11 C10 C14 -119.8(2)
C8 C11 C12 C13 76.4(3)
C8 C11 C12 C16 -177.8(2)
C6 C1 C2 C3 0.0(4)
C6 C1 C7 Cl1 56.5(3)
C6 C1 C7 C8 -123.1(3)
C7 C1 C2 C3 178.5(2)
C7 C1 C6 C5 -178.8(3)
C7 C8 C9 O1 -3.1(5)
C7 C8 C9 O2 176.3(3)
C7 C8 C11 C10 -173.7(3)
C7 C8 C11 C12 76.0(4)
C9 O2 C10 C11 4.1(3)
C9 O2 C10 C14 116.7(3)
C9 C8 C7 Cl1 -175.7(2)
C9 C8 C7 C1 3.9(5)
C9 C8 C11 C10 2.4(3)
C9 C8 C11 C12 -107.9(3)
C11 C8 C7 Cl1 -0.1(4)
C11 C8 C7 C1 179.4(3)
C11 C8 C9 O1 -179.5(3)
C11 C8 C9 O2 -0.1(3)
C11 C12 C16 C15 -71.3(3)
C14 C13 C12 C11 54.7(2)
C14 C13 C12 C16 -55.3(3)
C13 C14 C10 O2 -78.9(3)
C13 C14 C10 C11 34.7(3)
C13 C14 C15 C16 -35.0(3)
C13 C12 C16 C15 35.2(3)
C10 O2 C9 O1 176.8(3)
C10 O2 C9 C8 -2.6(3)
C10 C11 C12 C13 -34.8(3)
C10 C11 C12 C16 71.1(3)
C10 C14 C13 C12 -54.6(3)
C10 C14 C15 C16 71.7(3)
C12 C11 C10 O2 116.3(2)
C12 C11 C10 C14 0.3(3)
C12 C16 C15 C14 -0.3(3)
C15 C14 C13 C12 55.1(3)
C15 C14 C10 O2 175.0(2)
C15 C14 C10 C11 -71.4(3)
